data_7103454
loop_
_publ_author_name
'K\"uhn, Elisabeth'
'Bulach, V\'eronique'
'Hosseini, Mir Wais'

_publ_section_title
;
 Molecular tectonics: control of pore size and polarity in 3-D
 hexagonal coordination networks based on porphyrins and a zinc cation.
;
_journal_issue 41
_journal_name_full 'Chemical communications (Cambridge, England)'
_journal_page_first 5104
_journal_page_last 5106
_journal_paper_doi 10.1039/b812831f
_journal_year 2008
_chemical_formula_sum 'C42 H26 N6 O2 Zn'
_chemical_formula_weight 712.06
_chemical_name_systematic
;
?
;
_space_group_IT_number 148
_symmetry_cell_setting trigonal
_symmetry_space_group_name_Hall '-R 3'
_symmetry_space_group_name_H-M 'R -3 :H'
_atom_sites_solution_hydrogens geom
_atom_sites_solution_primary direct
_atom_sites_solution_secondary difmap
_audit_creation_method SHELXL-97
_cell_angle_alpha 90.00
_cell_angle_beta 90.00
_cell_angle_gamma 120.00
_cell_formula_units_Z 9
_cell_length_a 32.941(2)
_cell_length_b 32.941(2)
_cell_length_c 9.4384(11)
_cell_measurement_reflns_used 566
_cell_measurement_temperature 173(2)
_cell_measurement_theta_max 21.11
_cell_measurement_theta_min 2.47
_cell_volume 8869.5(13)
_computing_cell_refinement 'Bruker SMART'
_computing_data_collection 'Bruker SMART'
_computing_data_reduction 'Bruker SAINT'
_computing_molecular_graphics 'Bruker SHELXTL'
_computing_publication_material 'Bruker SHELXTL'
_computing_structure_refinement 'SHELXL-97 (Sheldrick, 1997)'
_computing_structure_solution 'SHELXS-97 (Sheldrick, 1990)'
_diffrn_ambient_temperature 173(2)
_diffrn_measured_fraction_theta_full 0.997
_diffrn_measured_fraction_theta_max 0.997
_diffrn_measurement_device_type 'CCD area detector'
_diffrn_measurement_method 'phi and omega scans'
_diffrn_radiation_monochromator graphite
_diffrn_radiation_source 'fine-focus sealed tube'
_diffrn_radiation_type MoK\a
_diffrn_radiation_wavelength 0.71073
_diffrn_reflns_av_R_equivalents 0.0000
_diffrn_reflns_av_sigmaI/netI 0.2185
_diffrn_reflns_limit_h_max 20
_diffrn_reflns_limit_h_min -42
_diffrn_reflns_limit_k_max 42
_diffrn_reflns_limit_k_min 0
_diffrn_reflns_limit_l_max 12
_diffrn_reflns_limit_l_min 0
_diffrn_reflns_number 4521
_diffrn_reflns_theta_full 27.52
_diffrn_reflns_theta_max 27.52
_diffrn_reflns_theta_min 2.14
_exptl_absorpt_coefficient_mu 0.664
_exptl_absorpt_correction_T_max 0.9804
_exptl_absorpt_correction_T_min 0.9488
_exptl_absorpt_correction_type multi-scan
_exptl_absorpt_process_details sadabs
_exptl_crystal_colour red
_exptl_crystal_density_diffrn 1.200
_exptl_crystal_density_meas ?
_exptl_crystal_density_method 'not measured'
_exptl_crystal_description plate
_exptl_crystal_F_000 3294
_exptl_crystal_size_max 0.08
_exptl_crystal_size_mid 0.06
_exptl_crystal_size_min 0.03
_refine_diff_density_max 0.870
_refine_diff_density_min -1.893
_refine_diff_density_rms 0.129
_refine_ls_extinction_method none
_refine_ls_goodness_of_fit_ref 1.022
_refine_ls_hydrogen_treatment constr
_refine_ls_matrix_type full
_refine_ls_number_parameters 227
_refine_ls_number_reflns 4521
_refine_ls_number_restraints 0
_refine_ls_restrained_S_all 1.022
_refine_ls_R_factor_all 0.2053
_refine_ls_R_factor_gt 0.1057
_refine_ls_shift/su_max 0.000
_refine_ls_shift/su_mean 0.000
_refine_ls_structure_factor_coef Fsqd
_refine_ls_weighting_details 'calc w=1/[\s^2^(Fo^2^)+(0.1065P)^2^+10.5383P] where P=(Fo^2^+2Fc^2^)/3'
_refine_ls_weighting_scheme calc
_refine_ls_wR_factor_gt 0.2487
_refine_ls_wR_factor_ref 0.2888
_reflns_number_gt 1993
_reflns_number_total 4521
_reflns_threshold_expression >2sigma(I)
_cod_data_source_file b812831f.txt
_cod_data_source_block e1299a
_cod_depositor_comments
;
The following automatic conversions were performed:
'_symmetry_cell_setting' value 'Trigonal' changed to 'trigonal' according
to '/home/saulius/struct/CIF-dictionaries/cif_core.dic' dictionary named
'cif_core.dic' version 2.4.1 from 2010-06-29.

Automatic conversion script
Id: cif_fix_enum 1527 2010-12-29 10:47:43Z saulius 

The following automatic conversions were performed:

'_exptl_crystal_density_meas' value 'none' was changed to '?' - the
value is perceived as not measured.

Automatic conversion script
Id: cif_fix_values 3008 2015-01-20 13:52:24Z robertas 
;
_cod_original_sg_symbol_H-M R-3
_cod_database_code 7103454

loop_
_symmetry_equiv_pos_as_xyz
'x, y, z'
'-y, x-y, z'
'-x+y, -x, z'
'x+2/3, y+1/3, z+1/3'
'-y+2/3, x-y+1/3, z+1/3'
'-x+y+2/3, -x+1/3, z+1/3'
'x+1/3, y+2/3, z+2/3'
'-y+1/3, x-y+2/3, z+2/3'
'-x+y+1/3, -x+2/3, z+2/3'
'-x, -y, -z'
'y, -x+y, -z'
'x-y, x, -z'
'-x+2/3, -y+1/3, -z+1/3'
'y+2/3, -x+y+1/3, -z+1/3'
'x-y+2/3, x+1/3, -z+1/3'
'-x+1/3, -y+2/3, -z+2/3'
'y+1/3, -x+y+2/3, -z+2/3'
'x-y+1/3, x+2/3, -z+2/3'

loop_
_atom_site_label
_atom_site_type_symbol
_atom_site_fract_x
_atom_site_fract_y
_atom_site_fract_z
_atom_site_U_iso_or_equiv
_atom_site_adp_type
_atom_site_occupancy
_atom_site_symmetry_multiplicity
_atom_site_calc_flag
_atom_site_refinement_flags
_atom_site_disorder_assembly
_atom_site_disorder_group
Zn1 Zn 0.5000 0.0000 0.0000 0.0258(3) Uani 1 2 d S . .
N1 N 0.5332(2) -0.0009(2) -0.1836(6) 0.0284(14) Uani 1 1 d . . .
N2 N 0.5596(2) 0.0583(2) 0.0705(6) 0.0268(13) Uani 1 1 d . . .
C1 C 0.5164(3) -0.0340(3) -0.2878(7) 0.0294(17) Uani 1 1 d . . .
C2 C 0.5547(3) -0.0270(3) -0.3845(9) 0.046(2) Uani 1 1 d . . .
H2 H 0.5520 -0.0444 -0.4677 0.055 Uiso 1 1 calc R . .
C3 C 0.5944(3) 0.0092(3) -0.3309(8) 0.042(2) Uani 1 1 d . . .
H3 H 0.6252 0.0213 -0.3673 0.051 Uiso 1 1 calc R . .
C4 C 0.5811(3) 0.0260(3) -0.2072(8) 0.0335(18) Uani 1 1 d . . .
C5 C 0.6130(3) 0.0623(3) -0.1186(8) 0.0308(17) Uani 1 1 d . . .
C6 C 0.6027(3) 0.0773(3) 0.0099(7) 0.0318(18) Uani 1 1 d . . .
C7 C 0.6375(3) 0.1137(3) 0.0989(8) 0.0378(19) Uani 1 1 d . . .
H7 H 0.6700 0.1324 0.0799 0.045 Uiso 1 1 calc R . .
C8 C 0.6145(3) 0.1157(3) 0.2143(9) 0.040(2) Uani 1 1 d . . .
H8 H 0.6281 0.1365 0.2921 0.048 Uiso 1 1 calc R . .
C9 C 0.5656(3) 0.0808(3) 0.1991(8) 0.0290(16) Uani 1 1 d . . .
C10 C 0.5302(3) 0.0706(3) 0.3014(7) 0.0278(16) Uani 1 1 d . . .
C11 C 0.6634(3) 0.0876(3) -0.1618(8) 0.0342(18) Uani 1 1 d . . .
C12 C 0.6788(3) 0.1199(3) -0.2722(9) 0.044(2) Uani 1 1 d . . .
H12 H 0.6576 0.1264 -0.3221 0.053 Uiso 1 1 calc R . .
C13 C 0.5243(3) -0.0831(3) 0.0267(8) 0.042(2) Uani 1 1 d . . .
H13 H 0.5023 -0.0945 -0.0487 0.050 Uiso 1 1 calc R . .
N3 N 0.5319(2) -0.0440(2) 0.0931(6) 0.0343(15) Uani 1 1 d . . .
C14 C 0.7417(3) 0.1026(3) -0.1355(8) 0.042(2) Uani 1 1 d . . .
H14 H 0.7634 0.0962 -0.0879 0.051 Uiso 1 1 calc R . .
C15 C 0.6953(3) 0.0785(3) -0.0954(8) 0.041(2) Uani 1 1 d . . .
H15 H 0.6853 0.0557 -0.0221 0.050 Uiso 1 1 calc R . .
C16 C 0.5436(3) 0.1023(3) 0.4242(9) 0.041(2) Uani 1 1 d . . .
C17 C 0.5567(4) 0.1491(4) 0.4070(11) 0.064(3) Uani 1 1 d . . .
H17 H 0.5576 0.1611 0.3149 0.076 Uiso 1 1 calc R . .
C18 C 0.5685(4) 0.1785(4) 0.5251(16) 0.092(5) Uani 1 1 d . . .
H18 H 0.5770 0.2104 0.5134 0.110 Uiso 1 1 calc R . .
C19 C 0.5680(4) 0.1612(6) 0.6582(15) 0.100(6) Uani 1 1 d . . .
C20 C 0.5542(4) 0.1153(6) 0.6765(11) 0.079(4) Uani 1 1 d . . .
H20 H 0.5525 0.1035 0.7694 0.095 Uiso 1 1 calc R . .
C21 C 0.5422(3) 0.0849(4) 0.5596(8) 0.048(2) Uani 1 1 d . . .
H21 H 0.5333 0.0529 0.5730 0.058 Uiso 1 1 calc R . .
O1 O 0.5773(3) 0.1891(4) 0.7857(8) 0.100 Uani 1 1 d . . .
H1 H 0.5967 0.1862 0.8364 0.150 Uiso 1 1 calc R . .

loop_
_atom_site_aniso_label
_atom_site_aniso_U_11
_atom_site_aniso_U_22
_atom_site_aniso_U_33
_atom_site_aniso_U_23
_atom_site_aniso_U_13
_atom_site_aniso_U_12
Zn1 0.0199(6) 0.0290(7) 0.0283(6) 0.0005(5) 0.0015(5) 0.0120(6)
N1 0.025(3) 0.034(4) 0.026(3) 0.000(3) -0.003(3) 0.015(3)
N2 0.023(3) 0.030(3) 0.030(3) 0.003(3) 0.004(3) 0.015(3)
C1 0.027(4) 0.034(4) 0.024(3) -0.003(3) -0.003(3) 0.013(3)
C2 0.032(5) 0.047(6) 0.044(5) 0.000(4) 0.011(4) 0.009(4)
C3 0.028(4) 0.053(6) 0.039(5) -0.015(4) 0.006(4) 0.016(4)
C4 0.035(4) 0.036(4) 0.030(4) -0.003(3) 0.003(3) 0.018(4)
C5 0.029(4) 0.029(4) 0.034(4) 0.003(3) 0.010(3) 0.014(4)
C6 0.026(4) 0.037(4) 0.027(4) 0.003(3) -0.006(3) 0.011(4)
C7 0.017(4) 0.046(5) 0.044(5) -0.006(4) 0.001(3) 0.011(4)
C8 0.030(4) 0.033(5) 0.057(5) -0.005(4) -0.006(4) 0.016(4)
C9 0.023(4) 0.021(4) 0.040(4) 0.001(3) 0.003(3) 0.009(3)
C10 0.034(4) 0.023(4) 0.031(4) -0.005(3) -0.004(3) 0.018(3)
C11 0.025(4) 0.037(5) 0.035(4) -0.003(3) 0.003(3) 0.010(3)
C12 0.036(5) 0.050(6) 0.047(5) 0.012(4) 0.007(4) 0.022(4)
C13 0.048(5) 0.050(6) 0.042(5) 0.000(4) -0.014(4) 0.035(5)
N3 0.035(4) 0.044(4) 0.035(3) 0.005(3) 0.001(3) 0.028(3)
C14 0.029(5) 0.056(6) 0.045(5) 0.009(4) 0.000(4) 0.023(4)
C15 0.024(4) 0.051(5) 0.038(4) 0.016(4) 0.004(4) 0.010(4)
C16 0.033(5) 0.042(5) 0.044(5) -0.008(4) -0.002(4) 0.015(4)
C17 0.055(6) 0.048(6) 0.079(7) -0.027(5) 0.005(5) 0.018(5)
C18 0.068(8) 0.057(8) 0.136(12) -0.056(8) 0.009(8) 0.021(7)
C19 0.061(8) 0.137(14) 0.080(9) -0.082(10) -0.009(7) 0.033(9)
C20 0.051(7) 0.132(13) 0.048(6) -0.032(7) -0.008(5) 0.041(8)
C21 0.042(5) 0.064(6) 0.033(4) -0.007(4) -0.009(4) 0.022(5)
O1 0.061 0.137 0.080 0.000 0.000 0.034

loop_
_atom_type_symbol
_atom_type_description
_atom_type_scat_dispersion_real
_atom_type_scat_dispersion_imag
_atom_type_scat_source
C C 0.0033 0.0016 'International Tables Vol C Tables 4.2.6.8 and 6.1.1.4'
H H 0.0000 0.0000 'International Tables Vol C Tables 4.2.6.8 and 6.1.1.4'
N N 0.0061 0.0033 'International Tables Vol C Tables 4.2.6.8 and 6.1.1.4'
Zn Zn 0.2839 1.4301 'International Tables Vol C Tables 4.2.6.8 and 6.1.1.4'
O O 0.0106 0.0060 'International Tables Vol C Tables 4.2.6.8 and 6.1.1.4'

loop_
_geom_angle_atom_site_label_1
_geom_angle_atom_site_label_2
_geom_angle_atom_site_label_3
_geom_angle
_geom_angle_site_symmetry_1
_geom_angle_site_symmetry_3
_geom_angle_publ_flag
N2 Zn1 N2 180.0(6) 10_655 . ?
N2 Zn1 N1 91.1(2) 10_655 10_655 ?
N2 Zn1 N1 88.9(2) . 10_655 ?
N2 Zn1 N1 88.9(2) 10_655 . ?
N2 Zn1 N1 91.1(2) . . ?
N1 Zn1 N1 180.0(4) 10_655 . ?
N2 Zn1 N3 86.7(2) 10_655 10_655 ?
N2 Zn1 N3 93.3(2) . 10_655 ?
N1 Zn1 N3 84.3(2) 10_655 10_655 ?
N1 Zn1 N3 95.7(2) . 10_655 ?
N2 Zn1 N3 93.3(2) 10_655 . ?
N2 Zn1 N3 86.7(2) . . ?
N1 Zn1 N3 95.7(2) 10_655 . ?
N1 Zn1 N3 84.3(2) . . ?
N3 Zn1 N3 180.0(3) 10_655 . ?
C1 N1 C4 105.8(6) . . ?
C1 N1 Zn1 127.7(5) . . ?
C4 N1 Zn1 124.7(5) . . ?
C6 N2 C9 106.5(6) . . ?
C6 N2 Zn1 125.8(5) . . ?
C9 N2 Zn1 126.8(5) . . ?
N1 C1 C10 125.9(7) . 10_655 ?
N1 C1 C2 110.2(7) . . ?
C10 C1 C2 123.9(7) 10_655 . ?
C3 C2 C1 106.2(7) . . ?
C3 C2 H2 126.9 . . ?
C1 C2 H2 126.9 . . ?
C2 C3 C4 107.2(7) . . ?
C2 C3 H3 126.4 . . ?
C4 C3 H3 126.4 . . ?
N1 C4 C5 125.2(7) . . ?
N1 C4 C3 110.4(7) . . ?
C5 C4 C3 124.2(7) . . ?
C4 C5 C6 126.8(7) . . ?
C4 C5 C11 117.6(6) . . ?
C6 C5 C11 115.6(7) . . ?
N2 C6 C5 125.3(7) . . ?
N2 C6 C7 110.5(6) . . ?
C5 C6 C7 124.1(7) . . ?
C8 C7 C6 106.3(7) . . ?
C8 C7 H7 126.9 . . ?
C6 C7 H7 126.9 . . ?
C7 C8 C9 108.1(7) . . ?
C7 C8 H8 126.0 . . ?
C9 C8 H8 126.0 . . ?
N2 C9 C10 126.1(7) . . ?
N2 C9 C8 108.6(7) . . ?
C10 C9 C8 125.3(7) . . ?
C1 C10 C9 123.8(6) 10_655 . ?
C1 C10 C16 119.4(7) 10_655 . ?
C9 C10 C16 116.7(7) . . ?
C15 C11 C12 118.8(7) . . ?
C15 C11 C5 120.6(7) . . ?
C12 C11 C5 120.6(7) . . ?
C13 C12 C11 117.7(8) 9_654 . ?
C13 C12 H12 121.2 9_654 . ?
C11 C12 H12 121.2 . . ?
N3 C13 C12 124.0(7) . 5_545 ?
N3 C13 H13 118.0 . . ?
C12 C13 H13 118.0 5_545 . ?
C13 N3 C14 117.5(7) . 5_545 ?
C13 N3 Zn1 119.6(5) . . ?
C14 N3 Zn1 122.0(5) 5_545 . ?
N3 C14 C15 122.2(8) 9_654 . ?
N3 C14 H14 118.9 9_654 . ?
C15 C14 H14 118.9 . . ?
C14 C15 C11 119.8(7) . . ?
C14 C15 H15 120.1 . . ?
C11 C15 H15 120.1 . . ?
C17 C16 C21 119.6(9) . . ?
C17 C16 C10 120.8(8) . . ?
C21 C16 C10 119.5(8) . . ?
C16 C17 C18 120.1(11) . . ?
C16 C17 H17 120.0 . . ?
C18 C17 H17 120.0 . . ?
C19 C18 C17 120.0(12) . . ?
C19 C18 H18 120.0 . . ?
C17 C18 H18 120.0 . . ?
C20 C19 C18 120.4(10) . . ?
C20 C19 O1 116.6(15) . . ?
C18 C19 O1 122.7(16) . . ?
C19 C20 C21 120.9(12) . . ?
C19 C20 H20 119.6 . . ?
C21 C20 H20 119.6 . . ?
C16 C21 C20 119.0(11) . . ?
C16 C21 H21 120.5 . . ?
C20 C21 H21 120.5 . . ?
C19 O1 H1 109.5 . . ?

loop_
_geom_bond_atom_site_label_1
_geom_bond_atom_site_label_2
_geom_bond_distance
_geom_bond_site_symmetry_2
_geom_bond_publ_flag
Zn1 N2 2.053(6) 10_655 ?
Zn1 N2 2.053(6) . ?
Zn1 N1 2.058(6) 10_655 ?
Zn1 N1 2.058(6) . ?
Zn1 N3 2.345(6) 10_655 ?
Zn1 N3 2.345(6) . ?
N1 C1 1.364(9) . ?
N1 C4 1.387(9) . ?
N2 C6 1.360(9) . ?
N2 C9 1.383(9) . ?
C1 C10 1.406(10) 10_655 ?
C1 C2 1.479(10) . ?
C2 C3 1.351(11) . ?
C2 H2 0.9500 . ?
C3 C4 1.450(10) . ?
C3 H3 0.9500 . ?
C4 C5 1.406(10) . ?
C5 C6 1.414(10) . ?
C5 C11 1.494(10) . ?
C6 C7 1.441(10) . ?
C7 C8 1.346(11) . ?
C7 H7 0.9500 . ?
C8 C9 1.444(10) . ?
C8 H8 0.9500 . ?
C9 C10 1.420(10) . ?
C10 C1 1.406(10) 10_655 ?
C10 C16 1.472(10) . ?
C11 C15 1.379(11) . ?
C11 C12 1.391(11) . ?
C12 C13 1.385(11) 9_654 ?
C12 H12 0.9500 . ?
C13 N3 1.338(10) . ?
C13 C12 1.385(11) 5_545 ?
C13 H13 0.9500 . ?
N3 C14 1.349(10) 5_545 ?
C14 N3 1.349(10) 9_654 ?
C14 C15 1.378(11) . ?
C14 H14 0.9500 . ?
C15 H15 0.9500 . ?
C16 C17 1.384(13) . ?
C16 C21 1.394(11) . ?
C17 C18 1.399(14) . ?
C17 H17 0.9500 . ?
C18 C19 1.38(2) . ?
C18 H18 0.9500 . ?
C19 C20 1.35(2) . ?
C19 O1 1.451(12) . ?
C20 C21 1.408(14) . ?
C20 H20 0.9500 . ?
C21 H21 0.9500 . ?
O1 H1 0.8400 . ?
